data_2231701
loop_
_publ_author_name
'Smith, Graham'
'Wermuth, Urs D.'
'Williams, Michael L.'

_publ_section_title
;
 Hexaaquamagnesium bis(3-carboxy-4-hydroxybenzenesulfonate) dihydrate
;
_journal_coeditor_code TK2770
_journal_issue 9
_journal_name_full 'Acta Crystallographica Section E'
_journal_page_first m1194
_journal_paper_doi 10.1107/S1600536811030777
_journal_volume 67
_journal_year 2011
_chemical_formula_iupac '[Mg (H2 O)6] (C7 H5 O6 S)2, 2H2 O'
_chemical_formula_moiety 'H12 Mg O6 2+, 2(C7 H5 O6 S -), 2(H2 O)'
_chemical_formula_sum 'C14 H26 Mg O20 S2'
_chemical_formula_weight 602.78
_chemical_name_common 'hexaaquamagnesium 5-sulfosalicylate dihydrate'
_chemical_name_systematic
;
Hexaaquamagnesium bis(3-carboxy-4-hydroxybenzenesulfonate) dihydrate
;
_space_group_IT_number 2
_symmetry_cell_setting triclinic
_symmetry_space_group_name_Hall '-P 1'
_symmetry_space_group_name_H-M 'P -1'
_atom_sites_solution_hydrogens geom
_atom_sites_solution_primary direct
_atom_sites_solution_secondary difmap
_audit_creation_method SHELXL-97
_cell_angle_alpha 77.472(5)
_cell_angle_beta 78.120(4)
_cell_angle_gamma 70.131(5)
_cell_formula_units_Z 1
_cell_length_a 6.8694(4)
_cell_length_b 6.9069(4)
_cell_length_c 14.3950(8)
_cell_measurement_reflns_used 4714
_cell_measurement_temperature 200(2)
_cell_measurement_theta_max 28.88
_cell_measurement_theta_min 3.17
_cell_volume 620.51(7)
_computing_cell_refinement 'CrysAlis PRO (Oxford Diffraction, 2010)'
_computing_data_collection 'CrysAlis PRO (Oxford Diffraction, 2010)'
_computing_data_reduction 'CrysAlis PRO (Oxford Diffraction, 2010)'
_computing_molecular_graphics 'PLATON (Spek, 2009)'
_computing_publication_material 'PLATON (Spek, 2009)'
_computing_structure_refinement 'SHELXL97 (Sheldrick, 2008) within WinGX (Farrugia, 1999)'
_computing_structure_solution 'SIR92 (Altomare <i>et al.</i>, 1994)'
_diffrn_ambient_temperature 200(2)
_diffrn_measured_fraction_theta_full 0.999
_diffrn_measured_fraction_theta_max 0.886
_diffrn_measurement_device_type 'Oxford Diffraction Gemini-S CCD-detector'
_diffrn_measurement_method \w
_diffrn_radiation_monochromator graphite
_diffrn_radiation_source 'Enhance (Mo) X-ray source'
_diffrn_radiation_type MoK\a
_diffrn_radiation_wavelength 0.71073
_diffrn_reflns_av_R_equivalents 0.0226
_diffrn_reflns_av_sigmaI/netI 0.0287
_diffrn_reflns_limit_h_max 9
_diffrn_reflns_limit_h_min -9
_diffrn_reflns_limit_k_max 8
_diffrn_reflns_limit_k_min -9
_diffrn_reflns_limit_l_max 18
_diffrn_reflns_limit_l_min -19
_diffrn_reflns_number 8134
_diffrn_reflns_theta_full 26.00
_diffrn_reflns_theta_max 28.83
_diffrn_reflns_theta_min 3.18
_diffrn_standards_number 0
_exptl_absorpt_coefficient_mu 0.331
_exptl_absorpt_correction_T_max 0.99
_exptl_absorpt_correction_T_min 0.96
_exptl_absorpt_correction_type multi-scan
_exptl_absorpt_process_details '(CrysAlis PRO; Oxford Diffraction, 2010)'
_exptl_crystal_colour colourless
_exptl_crystal_density_diffrn 1.613
_exptl_crystal_density_method 'not measured'
_exptl_crystal_description prism
_exptl_crystal_F_000 314
_exptl_crystal_size_max 0.40
_exptl_crystal_size_mid 0.12
_exptl_crystal_size_min 0.10
_refine_diff_density_max 0.344
_refine_diff_density_min -0.425
_refine_ls_extinction_method none
_refine_ls_goodness_of_fit_ref 1.140
_refine_ls_hydrogen_treatment mixed
_refine_ls_matrix_type full
_refine_ls_number_parameters 209
_refine_ls_number_reflns 2899
_refine_ls_number_restraints 0
_refine_ls_restrained_S_all 1.140
_refine_ls_R_factor_all 0.0392
_refine_ls_R_factor_gt 0.0323
_refine_ls_shift/su_max 0.001
_refine_ls_shift/su_mean 0.000
_refine_ls_structure_factor_coef Fsqd
_refine_ls_weighting_details 'calc w=1/[\s^2^(Fo^2^)+(0.0388P)^2^+0.100P] where P=(Fo^2^+2Fc^2^)/3'
_refine_ls_weighting_scheme calc
_refine_ls_wR_factor_gt 0.0817
_refine_ls_wR_factor_ref 0.0857
_reflns_number_gt 2553
_reflns_number_total 2899
_reflns_threshold_expression I>2\s(I)
_cod_data_source_file tk2770.cif
_cod_data_source_block I
_cod_original_cell_volume 620.51(6)
_cod_database_code 2231701
_cod_database_fobs_code 2231701

loop_
_symmetry_equiv_pos_as_xyz
'x, y, z'
'-x, -y, -z'

loop_
_atom_site_aniso_label
_atom_site_aniso_U_11
_atom_site_aniso_U_22
_atom_site_aniso_U_33
_atom_site_aniso_U_12
_atom_site_aniso_U_13
_atom_site_aniso_U_23
S5 0.0224(2) 0.0251(2) 0.0139(2) -0.0083(2) -0.00340(10) -0.00090(10)
O2 0.0175(6) 0.0402(7) 0.0254(7) -0.0054(5) 0.0016(5) -0.0055(5)
O11 0.0199(6) 0.0418(7) 0.0185(6) -0.0022(5) -0.0075(5) -0.0035(5)
O12 0.0263(6) 0.0358(6) 0.0176(6) -0.0060(5) -0.0002(5) -0.0007(5)
O51 0.0354(6) 0.0288(6) 0.0177(6) -0.0063(5) -0.0106(5) 0.0022(4)
O52 0.0433(7) 0.0494(8) 0.0254(6) -0.0322(6) -0.0010(6) -0.0027(5)
O53 0.0267(6) 0.0321(6) 0.0212(6) 0.0025(5) -0.0061(5) -0.0074(5)
C1 0.0171(7) 0.0134(6) 0.0189(7) -0.0034(5) -0.0042(6) -0.0014(5)
C2 0.0177(7) 0.0166(7) 0.0237(8) -0.0040(6) -0.0007(6) -0.0048(6)
C3 0.0154(7) 0.0246(8) 0.0301(9) -0.0028(6) -0.0067(6) -0.0058(6)
C4 0.0218(7) 0.0224(7) 0.0223(8) -0.0029(6) -0.0105(6) -0.0025(6)
C5 0.0192(7) 0.0174(7) 0.0173(7) -0.0052(6) -0.0030(6) -0.0017(5)
C6 0.0152(7) 0.0177(7) 0.0192(7) -0.0038(5) -0.0044(6) -0.0016(5)
C11 0.0206(7) 0.0168(7) 0.0190(7) -0.0033(6) -0.0036(6) -0.0029(6)
Mg1 0.0227(4) 0.0233(4) 0.0142(4) -0.0084(3) -0.0045(3) 0.0007(3)
O1W 0.0492(8) 0.0395(7) 0.0156(6) -0.0245(6) -0.0067(5) -0.0005(5)
O2W 0.0254(6) 0.0455(8) 0.0245(7) -0.0053(6) -0.0017(6) -0.0042(6)
O3W 0.0247(6) 0.0250(6) 0.0371(7) -0.0078(5) -0.0063(6) 0.0079(5)
O4W 0.0300(7) 0.0287(7) 0.0357(7) -0.0114(6) -0.0048(6) -0.0022(6)

loop_
_atom_site_type_symbol
_atom_site_label
_atom_site_fract_x
_atom_site_fract_y
_atom_site_fract_z
_atom_site_U_iso_or_equiv
_atom_site_thermal_displace_type
_atom_site_calc_flag
_atom_site_refinement_flags
_atom_site_occupancy
S S5 0.32291(6) 0.27288(6) 0.24107(3) 0.02050(10) Uani . . 1.000
O O2 -0.30636(17) 0.30257(19) 0.58938(9) 0.0293(4) Uani . . 1.000
O O11 0.33290(17) 0.10533(19) 0.60809(9) 0.0282(4) Uani . . 1.000
O O12 0.00797(17) 0.16915(18) 0.68922(8) 0.0285(3) Uani . . 1.000
O O51 0.21125(18) 0.34405(17) 0.15798(8) 0.0282(3) Uani . . 1.000
O O52 0.4428(2) 0.4036(2) 0.24880(9) 0.0358(4) Uani . . 1.000
O O53 0.45513(17) 0.05481(18) 0.24189(8) 0.0288(3) Uani . . 1.000
C C1 0.0565(2) 0.2280(2) 0.51806(10) 0.0168(4) Uani . . 1.000
C C2 -0.1584(2) 0.2911(2) 0.51141(11) 0.0198(4) Uani . . 1.000
C C3 -0.2240(2) 0.3455(2) 0.42131(12) 0.0235(5) Uani . . 1.000
C C4 -0.0799(2) 0.3391(2) 0.33881(11) 0.0223(4) Uani . . 1.000
C C5 0.1338(2) 0.2784(2) 0.34503(11) 0.0182(4) Uani . . 1.000
C C6 0.2005(2) 0.2238(2) 0.43408(11) 0.0176(4) Uani . . 1.000
C C11 0.1284(2) 0.1655(2) 0.61309(11) 0.0193(4) Uani . . 1.000
Mg Mg1 0.00000 0.00000 0.00000 0.0200(2) Uani . . 1.000
O O1W 0.0127(2) 0.0693(2) 0.12890(9) 0.0323(4) Uani . . 1.000
O O2W 0.3193(2) -0.1459(2) -0.01676(11) 0.0338(4) Uani . . 1.000
O O3W 0.0515(2) 0.27534(19) -0.06749(9) 0.0307(4) Uani . . 1.000
O O4W 0.5409(2) 0.7353(2) 0.13401(10) 0.0313(4) Uani . . 1.000
H H2 -0.244(3) 0.264(3) 0.6383(17) 0.045(6) Uiso . . 1.000
H H3 -0.36580 0.38640 0.41680 0.0280 Uiso calc R 1.000
H H4 -0.12490 0.37510 0.27890 0.0270 Uiso calc R 1.000
H H6 0.34260 0.18390 0.43800 0.0210 Uiso calc R 1.000
H H11 0.369(4) 0.070(3) 0.6595(18) 0.049(7) Uiso . . 1.000
H H11W -0.002(3) -0.002(3) 0.1845(18) 0.049(6) Uiso . . 1.000
H H12W 0.067(4) 0.155(4) 0.1343(17) 0.050(7) Uiso . . 1.000
H H21W 0.395(4) -0.180(4) 0.025(2) 0.061(8) Uiso . . 1.000
H H22W 0.383(5) -0.180(4) -0.068(2) 0.083(10) Uiso . . 1.000
H H31W -0.028(4) 0.370(4) -0.0898(17) 0.044(7) Uiso . . 1.000
H H32W 0.177(4) 0.293(4) -0.0885(17) 0.055(7) Uiso . . 1.000
H H41W 0.490(4) 0.826(4) 0.1655(18) 0.058(8) Uiso . . 1.000
H H42W 0.514(4) 0.631(4) 0.1686(18) 0.055(7) Uiso . . 1.000

loop_
_atom_type_symbol
_atom_type_description
_atom_type_scat_dispersion_real
_atom_type_scat_dispersion_imag
_atom_type_scat_source
C C 0.0033 0.0016 'International Tables Vol C Tables 4.2.6.8 and 6.1.1.4'
H H 0.0000 0.0000 'International Tables Vol C Tables 4.2.6.8 and 6.1.1.4'
O O 0.0106 0.0060 'International Tables Vol C Tables 4.2.6.8 and 6.1.1.4'
Mg Mg 0.0486 0.0363 'International Tables Vol C Tables 4.2.6.8 and 6.1.1.4'
S S 0.1246 0.1234 'International Tables Vol C Tables 4.2.6.8 and 6.1.1.4'

loop_
_geom_angle_atom_site_label_1
_geom_angle_atom_site_label_2
_geom_angle_atom_site_label_3
_geom_angle_site_symmetry_1
_geom_angle_site_symmetry_3
_geom_angle
_geom_angle_publ_flag
O51 S5 O52 . . 114.10(7) no
O51 S5 O53 . . 110.20(7) no
O51 S5 C5 . . 107.36(7) no
O52 S5 O53 . . 111.08(8) no
O52 S5 C5 . . 106.81(7) no
O53 S5 C5 . . 106.91(7) no
O2W Mg1 O3W . 2_555 90.64(6) no
O1W Mg1 O3W 2_555 . 90.48(5) no
O2W Mg1 O3W 2_555 . 90.64(6) no
O3W Mg1 O3W . 2_555 180.00 no
O1W Mg1 O2W 2_555 2_555 90.12(6) no
O1W Mg1 O3W 2_555 2_555 89.53(5) no
O2W Mg1 O3W 2_555 2_555 89.36(6) no
O1W Mg1 O2W 2_555 . 89.88(6) no
O1W Mg1 O2W . . 90.12(6) no
O1W Mg1 O3W . . 89.53(5) no
O1W Mg1 O1W . 2_555 180.00 no
O1W Mg1 O2W . 2_555 89.88(6) no
O1W Mg1 O3W . 2_555 90.48(5) no
O2W Mg1 O3W . . 89.36(6) no
O2W Mg1 O2W . 2_555 180.00 no
C2 O2 H2 . . 107.2(15) no
C11 O11 H11 . . 112(2) no
Mg1 O1W H11W . . 128.1(14) no
Mg1 O1W H12W . . 123.6(17) no
H11W O1W H12W . . 106(2) no
Mg1 O2W H22W . . 121(2) no
Mg1 O2W H21W . . 126.5(19) no
H21W O2W H22W . . 113(3) no
Mg1 O3W H32W . . 125.3(17) no
Mg1 O3W H31W . . 126(2) no
H31W O3W H32W . . 107(3) no
H41W O4W H42W . . 105(3) no
C2 C1 C11 . . 120.22(13) no
C6 C1 C11 . . 120.43(13) no
C2 C1 C6 . . 119.35(13) no
O2 C2 C1 . . 122.58(14) no
C1 C2 C3 . . 119.67(14) no
O2 C2 C3 . . 117.75(13) no
C2 C3 C4 . . 120.41(14) no
C3 C4 C5 . . 120.14(14) no
C4 C5 C6 . . 119.90(14) no
S5 C5 C6 . . 118.58(11) no
S5 C5 C4 . . 121.52(12) no
C1 C6 C5 . . 120.53(14) no
O11 C11 O12 . . 123.56(14) no
O11 C11 C1 . . 113.42(13) no
O12 C11 C1 . . 123.02(14) no
C2 C3 H3 . . 120.00 no
C4 C3 H3 . . 120.00 no
C3 C4 H4 . . 120.00 no
C5 C4 H4 . . 120.00 no
C1 C6 H6 . . 120.00 no
C5 C6 H6 . . 120.00 no

loop_
_geom_bond_atom_site_label_1
_geom_bond_atom_site_label_2
_geom_bond_site_symmetry_2
_geom_bond_distance
_geom_bond_publ_flag
S5 O51 . 1.4584(15) no
S5 O52 . 1.4466(17) no
S5 O53 . 1.4699(15) no
S5 C5 . 1.7661(19) no
Mg1 O1W . 2.0396(17) no
Mg1 O2W . 2.0664(19) no
Mg1 O3W . 2.0494(17) no
Mg1 O1W 2_555 2.0396(17) no
Mg1 O2W 2_555 2.0664(19) no
Mg1 O3W 2_555 2.0494(17) no
O2 C2 . 1.347(2) no
O11 C11 . 1.314(2) no
O12 C11 . 1.229(2) no
O2 H2 . 0.85(2) no
O11 H11 . 0.79(3) no
O1W H11W . 0.85(2) no
O1W H12W . 0.82(3) no
O2W H21W . 0.82(3) no
O2W H22W . 0.82(3) no
O3W H32W . 0.89(3) no
O3W H31W . 0.75(3) no
O4W H42W . 0.84(3) no
O4W H41W . 0.79(3) no
C1 C11 . 1.476(2) no
C1 C6 . 1.394(2) no
C1 C2 . 1.408(2) no
C2 C3 . 1.393(2) no
C3 C4 . 1.379(2) no
C4 C5 . 1.399(2) no
C5 C6 . 1.382(2) no
C3 H3 . 0.9300 no
C4 H4 . 0.9300 no
C6 H6 . 0.9300 no

loop_
_geom_contact_atom_site_label_1
_geom_contact_atom_site_label_2
_geom_contact_distance
_geom_contact_site_symmetry_2
_geom_contact_publ_flag
S5 H12W 2.96(3) . no
S5 H42W 3.08(3) . no
S5 H11 2.92(2) 2_656 no
S5 H22W 2.91(3) 2_655 no
O1W O2W 2.907(3) . no
O1W O3W 2.879(2) . no
O1W O51 2.824(2) . no
O1W O12 2.779(2) 2_556 no
O1W O2W 2.900(3) 2_555 no
O1W O3W 2.903(2) 2_555 no
O2 C3 3.324(3) 2_466 no
O2 O11 3.151(3) 1_455 no
O2 O12 2.632(2) . no
O2 O52 3.207(3) 2_566 no
O2W O3W 2.926(3) 2_555 no
O2W O1W 2.907(3) . no
O2W O3W 2.894(2) . no
O2W O1W 2.900(3) 2_555 no
O2W O4W 2.728(3) 1_545 no
O3W O2W 2.894(2) . no
O3W O1W 2.879(2) . no
O3W O51 2.850(2) 2_565 no
O3W O1W 2.903(2) 2_555 no
O3W O2W 2.926(3) 2_555 no
O3W O4W 2.748(3) 2_665 no
O4W O2W 2.728(3) 1_565 no
O4W O53 2.803(2) 1_565 no
O4W O52 2.717(2) . no
O4W O3W 2.748(3) 2_665 no
O11 O2 3.151(3) 1_655 no
O11 O53 2.678(2) 2_656 no
O11 C6 3.264(3) 2_656 no
O12 O1W 2.779(2) 2_556 no
O12 O2 2.632(2) . no
O51 O1W 2.824(2) . no
O51 O3W 2.850(2) 2_565 no
O52 O4W 2.717(2) . no
O52 O2 3.207(3) 2_566 no
O53 O4W 2.803(2) 1_545 no
O53 O11 2.678(2) 2_656 no
O1W H21W 2.92(3) . no
O1W H22W 2.83(4) 2_555 no
O2 H3 2.5300 2_466 no
O2W H32W 2.87(3) . no
O3W H12W 2.86(2) . no
O4W H32W 1.87(3) 2_665 no
O4W H21W 1.91(3) 1_565 no
O11 H6 2.3800 . no
O11 H6 2.5200 2_656 no
O12 H11W 1.93(2) 2_556 no
O12 H2 1.87(2) . no
O51 H4 2.5600 . no
O51 H31W 2.10(3) 2_565 no
O51 H22W 2.78(3) 2_655 no
O51 H12W 2.00(3) . no
O52 H6 2.8900 . no
O52 H2 2.89(2) 2_566 no
O52 H42W 1.88(3) . no
O53 H11 1.92(3) 2_656 no
O53 H22W 2.61(3) 2_655 no
O53 H41W 2.04(3) 1_545 no
C1 C2 3.515(3) 2_556 no
C1 C1 3.511(3) 2_566 no
C1 C2 3.543(3) 2_566 no
C2 C1 3.543(3) 2_566 no
C2 C6 3.570(3) 2_556 no
C2 C6 3.509(3) 2_566 no
C2 C1 3.515(3) 2_556 no
C3 C11 3.568(3) 2_566 no
C3 C11 3.490(3) 2_556 no
C3 O2 3.324(3) 2_466 no
C4 C11 3.529(3) 2_566 no
C4 C11 3.519(3) 2_556 no
C6 C2 3.570(3) 2_556 no
C6 C2 3.509(3) 2_566 no
C6 O11 3.264(3) 2_656 no
C11 C4 3.529(3) 2_566 no
C11 C3 3.490(3) 2_556 no
C11 C3 3.568(3) 2_566 no
C11 C4 3.519(3) 2_556 no
C11 H2 2.38(2) . no

loop_
_geom_hbond_atom_site_label_D
_geom_hbond_atom_site_label_H
_geom_hbond_atom_site_label_A
_geom_hbond_site_symmetry_A
_geom_hbond_distance_DH
_geom_hbond_distance_HA
_geom_hbond_distance_DA
_geom_hbond_angle_DHA
_geom_hbond_publ_flag
O2 H2 O12 . 0.85(2) 1.87(2) 2.632(2) 149(2) yes
O11 H11 O53 2_656 0.79(3) 1.92(3) 2.678(2) 161(3) yes
O1W H11W O12 2_556 0.85(2) 1.93(2) 2.779(2) 175(2) yes
O1W H12W O51 . 0.82(3) 2.00(3) 2.824(2) 175(2) yes
O2W H21W O4W 1_545 0.82(3) 1.91(3) 2.728(3) 173(3) yes
O3W H31W O51 2_565 0.75(3) 2.10(3) 2.850(2) 171(3) yes
O3W H32W O4W 2_665 0.89(3) 1.87(3) 2.748(3) 167(2) yes
O4W H41W O53 1_565 0.79(3) 2.04(3) 2.803(2) 162(3) yes
O4W H42W O52 . 0.84(3) 1.88(3) 2.717(2) 178(3) yes
C3 H3 O2 2_466 0.93 2.53 3.324(3) 144 no
C4 H4 O51 . 0.93 2.56 2.940(3) 105 no
C6 H6 O11 . 0.93 2.38 2.705(2) 100 no
C6 H6 O11 2_656 0.93 2.52 3.264(3) 137 no

loop_
_geom_torsion_atom_site_label_1
_geom_torsion_atom_site_label_2
_geom_torsion_atom_site_label_3
_geom_torsion_atom_site_label_4
_geom_torsion
_geom_torsion_publ_flag
O51 S5 C5 C4 1.22(13) no
O51 S5 C5 C6 -177.90(11) no
O52 S5 C5 C4 124.00(12) no
O52 S5 C5 C6 -55.12(13) no
O53 S5 C5 C4 -117.02(12) no
O53 S5 C5 C6 63.86(13) no
C6 C1 C2 O2 -178.76(13) no
C6 C1 C2 C3 0.9(2) no
C11 C1 C2 O2 1.7(2) no
C11 C1 C2 C3 -178.65(12) no
C2 C1 C6 C5 -0.8(2) no
C11 C1 C6 C5 178.75(12) no
C2 C1 C11 O11 178.30(13) no
C2 C1 C11 O12 -1.5(2) no
C6 C1 C11 O11 -1.25(19) no
C6 C1 C11 O12 178.95(13) no
O2 C2 C3 C4 179.28(13) no
C1 C2 C3 C4 -0.4(2) no
C2 C3 C4 C5 -0.2(2) no
C3 C4 C5 S5 -178.80(11) no
C3 C4 C5 C6 0.3(2) no
S5 C5 C6 C1 179.34(10) no
C4 C5 C6 C1 0.2(2) no
